data_2105027
loop_
_publ_author_name
'Joseph, Sumy'
'Sathishkumar, Ranganathan'
'Mahapatra, Sudarshan'
'Desiraju, Gautam R.'

_publ_section_title
;
 Crystal packing and melting temperatures of small oxalate esters: the
 role of C---H&#x00B7;&#x00B7;&#x00B7;O hydrogen bonding
;
_journal_issue 6
_journal_name_full 'Acta Crystallographica Section B'
_journal_page_first 525
_journal_page_last 534
_journal_paper_doi 10.1107/S0108768111037487
_journal_volume 67
_journal_year 2011
_chemical_formula_moiety 'C4 H6 O4'
_chemical_formula_sum 'C4 H6 O4'
_chemical_formula_weight 118.09
_chemical_name_common 'Dimethyl oxalate'
_chemical_name_systematic ?
_space_group_IT_number 14
_symmetry_cell_setting monoclinic
_symmetry_space_group_name_Hall '-P 2yn'
_symmetry_space_group_name_H-M 'P 1 21/n 1'
_atom_sites_solution_hydrogens geom
_atom_sites_solution_primary direct
_atom_sites_solution_secondary difmap
_cell_angle_alpha 90
_cell_angle_beta 104.06(3)
_cell_angle_gamma 90
_cell_formula_units_Z 2
_cell_length_a 3.8083(15)
_cell_length_b 11.742(4)
_cell_length_c 6.1664(18)
_cell_measurement_reflns_used 491
_cell_measurement_temperature 150
_cell_measurement_theta_max 25.40
_cell_measurement_theta_min 3.47
_cell_volume 267.48(16)
_computing_cell_refinement 'CrysAlisPro CCD (Oxford Diffraction, 2009)'
_computing_data_collection 'CrysAlisPro CCD (Oxford Diffraction, 2009)'
_computing_data_reduction 'CrysAlisPro RED (Oxford Diffraction, 2009)'
_computing_molecular_graphics 'Ortep-3 (Farrugia, 1997) and CAMERON (Watkin et al., 1993)'
_computing_publication_material 'WinGX (Farrugia, 1999)'
_computing_structure_refinement 'SHELXL-97 (Sheldrick, 1997)'
_computing_structure_solution 'SHELXS97  (Sheldrick, 2008)'
_diffrn_ambient_temperature 150
_diffrn_measured_fraction_theta_full 1.000
_diffrn_measured_fraction_theta_max 1.000
_diffrn_measurement_device_type 'Oxford Xcalibur,Eos(Nova) CCD detector'
_diffrn_measurement_method '\w scans'
_diffrn_radiation_monochromator graphite
_diffrn_radiation_source 'Enhance (Mo) X-ray Source'
_diffrn_radiation_type MoK\a
_diffrn_radiation_wavelength 0.71073
_diffrn_reflns_av_R_equivalents 0.0455
_diffrn_reflns_av_sigmaI/netI 0.0328
_diffrn_reflns_limit_h_max 4
_diffrn_reflns_limit_h_min -4
_diffrn_reflns_limit_k_max 14
_diffrn_reflns_limit_k_min -14
_diffrn_reflns_limit_l_max 7
_diffrn_reflns_limit_l_min -7
_diffrn_reflns_number 2457
_diffrn_reflns_reduction_process
;
;
_diffrn_reflns_theta_full 25.40
_diffrn_reflns_theta_max 25.40
_diffrn_reflns_theta_min 3.47
_exptl_absorpt_coefficient_mu 0.134
_exptl_absorpt_correction_type none
_exptl_crystal_colour colourless
_exptl_crystal_density_diffrn 1.466
_exptl_crystal_density_method 'Not Measured'
_exptl_crystal_description plate
_exptl_crystal_F_000 124
_exptl_crystal_size_max 0.250
_exptl_crystal_size_mid 0.200
_exptl_crystal_size_min 0.170
_refine_diff_density_max 0.253
_refine_diff_density_min -0.212
_refine_ls_extinction_method none
_refine_ls_goodness_of_fit_ref 1.129
_refine_ls_hydrogen_treatment mixed
_refine_ls_matrix_type full
_refine_ls_number_parameters 49
_refine_ls_number_reflns 491
_refine_ls_number_restraints 0
_refine_ls_restrained_S_all 1.129
_refine_ls_R_factor_all 0.0630
_refine_ls_R_factor_gt 0.0482
_refine_ls_shift/su_max 0.000
_refine_ls_shift/su_mean 0.000
_refine_ls_structure_factor_coef Fsqd
_refine_ls_weighting_details 'calc w=1/[\s^2^(Fo^2^)+(0.0740P)^2^]         where P=(Fo^2^+2Fc^2^)/3'
_refine_ls_weighting_scheme calc
_refine_ls_wR_factor_gt 0.1178
_refine_ls_wR_factor_ref 0.1239
_reflns_number_gt 372
_reflns_number_total 491
_reflns_threshold_expression >2\s(i)
_cod_data_source_file og5050.cif
_cod_data_source_block DMO150
_cod_depositor_comments
;
The following automatic conversions were performed:

'_symmetry_cell_setting' value 'Monoclinic' changed to 'monoclinic'
according to /home/saulius/struct/CIF-dictionaries/cif_core.dic
dictionary named 'cif_core.dic' version 2.4.1 from 2010-06-29.

Automatic conversion script
Id: cif_fix_values 1715 2011-07-08 13:25:40Z adriana 
;
_cod_original_sg_symbol_H-M 'P 21/n'
_cod_database_code 2105027
_cod_database_fobs_code 2105027

loop_
_symmetry_equiv_pos_site_id
_symmetry_equiv_pos_as_xyz
1 x,y,z
2 1/2-x,1/2+y,1/2-z
3 -x,-y,-z
4 1/2+x,1/2-y,1/2+z

loop_
_atom_site_aniso_label
_atom_site_aniso_U_11
_atom_site_aniso_U_22
_atom_site_aniso_U_33
_atom_site_aniso_U_12
_atom_site_aniso_U_13
_atom_site_aniso_U_23
O1 0.0509(12) 0.0383(10) 0.0296(9) -0.0098(7) 0.0157(8) -0.0002(7)
O2 0.0379(10) 0.0370(9) 0.0217(9) -0.0028(6) 0.0098(7) -0.0014(5)
C1 0.0287(12) 0.0329(11) 0.0226(11) 0.0063(9) 0.0083(9) 0.0023(8)
C2 0.0406(16) 0.0432(14) 0.0261(13) -0.0047(11) 0.0093(11) -0.0059(10)

loop_
_atom_site_type_symbol
_atom_site_label
_atom_site_fract_x
_atom_site_fract_y
_atom_site_fract_z
_atom_site_U_iso_or_equiv
_atom_site_thermal_displace_type
_atom_site_occupancy
O O1 0.2596(4) 0.11989(12) 0.4776(2) 0.0386(6) Uani 1.000
O O2 0.0918(4) 0.04901(11) 0.7740(2) 0.0318(5) Uani 1.000
C C1 0.1056(5) 0.05067(16) 0.5621(3) 0.0277(7) Uani 1.000
C C2 0.2793(7) 0.1420(2) 0.9107(4) 0.0364(8) Uani 1.000
H H1 0.244(7) 0.1257(19) 1.057(5) 0.046(7) Uiso 1.000
H H2 0.180(7) 0.215(2) 0.848(4) 0.056(8) Uiso 1.000
H H3 0.537(7) 0.1392(19) 0.909(4) 0.048(7) Uiso 1.000

loop_
_atom_type_symbol
_atom_type_description
_atom_type_scat_dispersion_real
_atom_type_scat_dispersion_imag
_atom_type_scat_source
O O 0.0106 0.0060 'International Tables Vol C Tables 4.2.6.8 and 6.1.1.4'
H H 0.0000 0.0000 'International Tables Vol C Tables 4.2.6.8 and 6.1.1.4'
C C 0.0033 0.0016 'International Tables Vol C Tables 4.2.6.8 and 6.1.1.4'

loop_
_geom_angle_atom_site_label_1
_geom_angle_atom_site_label_2
_geom_angle_atom_site_label_3
_geom_angle_site_symmetry_3
_geom_angle
_geom_angle_publ_flag
C1 O2 C2 . 115.46(16) yes
O1 C1 O2 . 125.73(18) yes
O1 C1 C1 3_556 124.35(17) yes
O2 C1 C1 3_556 109.92(16) yes
O2 C2 H1 . 103.5(15) no
O2 C2 H2 . 109.9(15) no
O2 C2 H3 . 108.6(13) no
H1 C2 H2 . 115(2) no
H1 C2 H3 . 112(2) no
H2 C2 H3 . 108(2) no

loop_
_geom_bond_atom_site_label_1
_geom_bond_atom_site_label_2
_geom_bond_site_symmetry_2
_geom_bond_distance
_geom_bond_publ_flag
O1 C1 . 1.194(2) yes
O2 C1 . 1.321(2) yes
O2 C2 . 1.456(3) yes
C1 C1 3_556 1.533(3) no
C2 H1 . 0.96(3) no
C2 H2 . 0.98(2) no
C2 H3 . 0.99(3) no

loop_
_geom_contact_atom_site_label_1
_geom_contact_atom_site_label_2
_geom_contact_distance
_geom_contact_site_symmetry_2
_geom_contact_publ_flag
O1 C1 3.240(3) 1_655 no
O1 O2 2.669(2) 3_556 no
O1 C1 3.194(3) 3_656 no
O1 C2 3.312(3) 4_454 no
O2 O1 2.669(2) 3_556 no
O1 H1 2.58(3) 1_554 no
O1 H2 2.63(2) . no
O1 H2 2.90(3) 4_454 no
O1 H2 2.75(3) 4_554 no
O1 H3 2.62(2) . no
O2 H3 2.67(3) 1_455 no
O2 H1 2.75(3) 3_557 no
C1 O1 3.240(3) 1_455 no
C1 O1 3.194(3) 3_656 no
C1 C1 3.485(3) 3_656 no
C2 O1 3.312(3) 4_555 no
C2 H3 2.83(3) 1_455 no
H1 O1 2.58(3) 1_556 no
H1 O2 2.75(3) 3_557 no
H2 O1 2.63(2) . no
H2 O1 2.75(3) 4_455 no
H2 O1 2.90(3) 4_555 no
H3 O1 2.62(2) . no
H3 O2 2.67(3) 1_655 no
H3 C2 2.83(3) 1_655 no

loop_
_geom_hbond_atom_site_label_D
_geom_hbond_atom_site_label_H
_geom_hbond_atom_site_label_A
_geom_hbond_site_symmetry_A
_geom_hbond_distance_DH
_geom_hbond_distance_HA
_geom_hbond_distance_DA
_geom_hbond_angle_DHA
_geom_hbond_publ_flag
C2 H1 O1 1_556 0.96(3) 2.58(3) 3.524(3) 166.5(19) yes

loop_
_geom_torsion_atom_site_label_1
_geom_torsion_atom_site_label_2
_geom_torsion_atom_site_label_3
_geom_torsion_atom_site_label_4
_geom_torsion_site_symmetry_3
_geom_torsion_site_symmetry_4
_geom_torsion
_geom_torsion_publ_flag
C2 O2 C1 O1 . . 1.0(3) no
C2 O2 C1 C1 . 3_556 -179.31(17) no
O1 C1 C1 O1 3_556 3_556 -180.0(2) no
O1 C1 C1 O2 3_556 3_556 -0.3(3) no
O2 C1 C1 O1 3_556 3_556 0.3(3) no
O2 C1 C1 O2 3_556 3_556 179.98(17) no
